data_2213592
loop_
_publ_author_name
'Kishbaugh, T. L. S.'
'Gribble, Gordon W.'
'Jasinski, Jerry P.'

_publ_section_title
;
 9-(Phenylsulfonyl)-9<i>H</i>-carbazol-2-ol
;
_journal_coeditor_code TK2149
_journal_issue 5
_journal_name_full 'Acta Crystallographica Section E'
_journal_page_first o2472
_journal_page_last o2473
_journal_paper_doi 10.1107/S160053680701745X
_journal_volume 63
_journal_year 2007
_chemical_formula_iupac 'C18 H13 N O3 S'
_chemical_formula_moiety 'C18 H13 N O3 S'
_chemical_formula_sum 'C18 H13 N O3 S'
_chemical_formula_weight 323.35
_chemical_name_systematic
;
9-(Phenylsulfonyl)-9H-carbazol-2-ol
;
_space_group_IT_number 15
_symmetry_cell_setting monoclinic
_symmetry_space_group_name_Hall '-C 2yc'
_symmetry_space_group_name_H-M 'C 1 2/c 1'
_atom_sites_solution_hydrogens geom
_atom_sites_solution_primary direct
_atom_sites_solution_secondary difmap
_cell_angle_alpha 90
_cell_angle_beta 93.58(4)
_cell_angle_gamma 90
_cell_formula_units_Z 8
_cell_length_a 18.469(9)
_cell_length_b 8.392(6)
_cell_length_c 19.240(12)
_cell_measurement_reflns_used 19
_cell_measurement_temperature 296
_cell_measurement_theta_max 7.4
_cell_measurement_theta_min 6.2
_cell_volume 2976(3)
_computing_cell_refinement 'MSC/AFC Diffractometer Control Software'
_computing_data_collection
;
MSC/AFC Diffractometer Control Software
(Molecular Structure Corporation, 1993)
;
_computing_data_reduction 'CrystalStructure (Rigaku/MSC, 2005)'
_computing_molecular_graphics 'ORTEP-3 (Farrugia, 1997)'
_computing_publication_material CrystalStructure
_computing_structure_refinement 'SHELXL97 (Sheldrick, 1997)'
_computing_structure_solution 'SIR92 (Altomare <i>et al.</i>,  1994)'
_diffrn_ambient_temperature 296
_diffrn_measured_fraction_theta_full 1.000
_diffrn_measured_fraction_theta_max 0.999
_diffrn_measurement_device_type 'Rigaku AFC-6S'
_diffrn_measurement_method \w/2\q
_diffrn_radiation_monochromator graphite
_diffrn_radiation_source 'normal-focus sealed tube'
_diffrn_radiation_type MoK\a
_diffrn_radiation_wavelength 0.71069
_diffrn_reflns_av_R_equivalents 0.000
_diffrn_reflns_av_sigmaI/netI 0.156
_diffrn_reflns_limit_h_max 23
_diffrn_reflns_limit_h_min 0
_diffrn_reflns_limit_k_max 10
_diffrn_reflns_limit_k_min 0
_diffrn_reflns_limit_l_max 24
_diffrn_reflns_limit_l_min -24
_diffrn_reflns_number 3419
_diffrn_reflns_theta_full 26.3
_diffrn_reflns_theta_max 27.5
_diffrn_reflns_theta_min 2.1
_diffrn_standards_decay_% 0
_diffrn_standards_interval_count 150
_diffrn_standards_number 3
_exptl_absorpt_coefficient_mu 0.232
_exptl_absorpt_correction_T_max 0.955
_exptl_absorpt_correction_T_min 0.893
_exptl_absorpt_correction_type psi-scan
_exptl_absorpt_process_details '(North <i>et al.</i>,  1968)'
_exptl_crystal_colour yellow
_exptl_crystal_density_diffrn 1.443
_exptl_crystal_density_method 'not measured'
_exptl_crystal_description prism
_exptl_crystal_F_000 1344
_exptl_crystal_size_max 0.50
_exptl_crystal_size_mid 0.50
_exptl_crystal_size_min 0.20
_refine_diff_density_max 0.29
_refine_diff_density_min -0.37
_refine_ls_extinction_coef 0.0003(2)
_refine_ls_extinction_expression Fc^*^=kFc[1+0.001xFc^2^\l^3^/sin(2\q)]^-1/4^
_refine_ls_extinction_method 'SHELXL97 (Sheldrick, 1997)'
_refine_ls_goodness_of_fit_ref 1.08
_refine_ls_hydrogen_treatment constr
_refine_ls_matrix_type full
_refine_ls_number_parameters 214
_refine_ls_number_reflns 3419
_refine_ls_number_restraints 0
_refine_ls_restrained_S_all 1.08
_refine_ls_R_factor_all 0.208
_refine_ls_R_factor_gt 0.056
_refine_ls_shift/su_max 0.000
_refine_ls_shift/su_mean 0.000
_refine_ls_structure_factor_coef Fsqd
_refine_ls_weighting_details 'calc w = 1/[\s^2^(Fo^2^)+(0.0359P)^2^+12.9406P] where P=(Fo^2^+2Fc^2^)/3'
_refine_ls_weighting_scheme calc
_refine_ls_wR_factor_gt 0.149
_refine_ls_wR_factor_ref 0.191
_reflns_number_gt 1307
_reflns_number_total 3419
_reflns_threshold_expression I>2\s(I)
_cod_data_source_file tk2149.cif
_cod_data_source_block I
_cod_original_sg_symbol_H-M 'C 2/c'
_cod_database_code 2213592
_cod_database_fobs_code 2213592

loop_
_symmetry_equiv_pos_as_xyz
'x, y, z'
'-x, y, -z+1/2'
'x+1/2, y+1/2, z'
'-x+1/2, y+1/2, -z+1/2'
'-x, -y, -z'
'x, -y, z-1/2'
'-x+1/2, -y+1/2, -z'
'x+1/2, -y+1/2, z-1/2'

loop_
_atom_site_type_symbol
_atom_site_label
_atom_site_fract_x
_atom_site_fract_y
_atom_site_fract_z
_atom_site_U_iso_or_equiv
_atom_site_adp_type
_atom_site_calc_flag
_atom_site_refinement_flags
_atom_site_occupancy
S S1 0.83514(7) 0.44475(17) 0.20267(7) 0.0388(4) Uani d . 1
O O1 0.78598(19) 0.4092(5) 0.25459(17) 0.0490(11) Uani d . 1
O O2 0.8836(2) 0.5777(5) 0.2118(2) 0.0526(11) Uani d . 1
O O3 0.5653(2) 0.1511(5) 0.1487(2) 0.0557(12) Uani d . 1
N N1 0.7854(2) 0.4793(5) 0.1296(2) 0.0384(11) Uani d . 1
C C1 0.6752(3) 0.3068(7) 0.1490(3) 0.0394(14) Uani d . 1
H H1 0.6851 0.2934 0.1966 0.047 Uiso calc R 1
C C2 0.6141(3) 0.2389(7) 0.1143(3) 0.0404(14) Uani d . 1
C C3 0.5984(3) 0.2621(7) 0.0442(3) 0.0465(15) Uani d . 1
H H2 0.5569 0.2170 0.0227 0.056 Uiso calc R 1
C C4 0.6432(3) 0.3503(7) 0.0062(3) 0.0444(15) Uani d . 1
H H3 0.6320 0.3664 -0.0410 0.053 Uiso calc R 1
C C5 0.7057(3) 0.4167(6) 0.0380(3) 0.0352(12) Uani d . 1
C C6 0.7642(3) 0.5132(6) 0.0123(3) 0.0365(13) Uani d . 1
C C7 0.7768(3) 0.5704(7) -0.0531(3) 0.0462(14) Uani d . 1
H H4 0.7447 0.5478 -0.0909 0.055 Uiso calc R 1
C C8 0.8375(3) 0.6610(8) -0.0616(3) 0.0536(17) Uani d . 1
H H5 0.8462 0.7019 -0.1053 0.064 Uiso calc R 1
C C9 0.8864(3) 0.6920(8) -0.0047(3) 0.0573(17) Uani d . 1
H H6 0.9275 0.7527 -0.0114 0.069 Uiso calc R 1
C C10 0.8755(3) 0.6362(7) 0.0603(3) 0.0473(15) Uani d . 1
H H7 0.9085 0.6572 0.0977 0.057 Uiso calc R 1
C C11 0.8134(3) 0.5467(6) 0.0687(3) 0.0359(12) Uani d . 1
C C12 0.7201(3) 0.3945(6) 0.1093(3) 0.0366(13) Uani d . 1
C C13 0.8869(3) 0.2736(7) 0.1880(2) 0.0334(12) Uani d . 1
C C14 0.8576(3) 0.1266(7) 0.2002(3) 0.0396(13) Uani d . 1
H H8 0.8118 0.1191 0.2175 0.047 Uiso calc R 1
C C15 0.8956(3) -0.0096(7) 0.1868(3) 0.0496(16) Uani d . 1
H H9 0.8758 -0.1095 0.1944 0.059 Uiso calc R 1
C C16 0.9640(3) 0.0048(8) 0.1618(3) 0.0571(17) Uani d . 1
H H10 0.9903 -0.0864 0.1526 0.068 Uiso calc R 1
C C17 0.9936(3) 0.1525(8) 0.1506(3) 0.0564(17) Uani d . 1
H H11 1.0399 0.1596 0.1344 0.068 Uiso calc R 1
C C18 0.9557(3) 0.2896(8) 0.1629(3) 0.0434(14) Uani d . 1
H H12 0.9753 0.3895 0.1548 0.052 Uiso calc R 1
H H13 0.583(3) 0.134(7) 0.190(3) 0.06(2) Uiso d . 1

loop_
_atom_site_aniso_label
_atom_site_aniso_U_11
_atom_site_aniso_U_22
_atom_site_aniso_U_33
_atom_site_aniso_U_12
_atom_site_aniso_U_13
_atom_site_aniso_U_23
S1 0.0409(8) 0.0410(8) 0.0336(7) 0.0034(7) -0.0042(6) -0.0071(7)
O1 0.048(2) 0.069(3) 0.0307(19) 0.009(2) 0.0068(17) -0.0080(19)
O2 0.060(2) 0.039(2) 0.057(3) -0.010(2) -0.015(2) -0.010(2)
O3 0.039(2) 0.069(3) 0.059(3) -0.005(2) -0.002(2) 0.016(2)
N1 0.039(3) 0.043(3) 0.033(2) -0.001(2) -0.0035(19) -0.001(2)
C1 0.036(3) 0.050(4) 0.032(3) 0.004(3) 0.000(2) -0.002(3)
C2 0.032(3) 0.046(4) 0.044(3) 0.007(3) 0.008(2) 0.008(3)
C3 0.029(3) 0.059(4) 0.051(4) -0.003(3) -0.004(3) 0.004(3)
C4 0.038(3) 0.057(4) 0.036(3) 0.009(3) -0.010(2) 0.001(3)
C5 0.035(3) 0.037(3) 0.033(3) 0.009(3) 0.000(2) 0.002(2)
C6 0.035(3) 0.035(3) 0.039(3) 0.009(2) 0.004(2) 0.000(2)
C7 0.041(3) 0.055(4) 0.041(3) 0.002(3) -0.005(2) 0.000(3)
C8 0.054(4) 0.067(5) 0.040(3) -0.004(3) 0.008(3) 0.017(3)
C9 0.043(4) 0.061(4) 0.068(4) -0.006(3) 0.004(3) 0.013(4)
C10 0.039(3) 0.047(4) 0.055(4) -0.003(3) -0.007(3) 0.008(3)
C11 0.036(3) 0.032(3) 0.039(3) 0.007(3) -0.002(2) -0.002(3)
C12 0.030(3) 0.036(3) 0.043(3) 0.012(2) -0.002(2) 0.000(2)
C13 0.035(3) 0.043(3) 0.022(2) 0.000(3) 0.001(2) -0.001(2)
C14 0.029(3) 0.049(4) 0.041(3) 0.001(3) 0.008(2) 0.003(3)
C15 0.055(4) 0.041(4) 0.053(4) 0.000(3) 0.008(3) 0.010(3)
C16 0.059(4) 0.062(5) 0.050(4) 0.024(3) 0.003(3) 0.000(3)
C17 0.035(3) 0.077(5) 0.059(4) 0.008(4) 0.013(3) 0.007(4)
C18 0.035(3) 0.051(4) 0.044(3) -0.007(3) 0.003(3) 0.008(3)

loop_
_atom_type_symbol
_atom_type_description
_atom_type_scat_dispersion_real
_atom_type_scat_dispersion_imag
_atom_type_scat_source
C C 0.0033 0.0016 'International Tables Vol C Tables 4.2.6.8 and 6.1.1.4'
H H 0.0000 0.0000 'International Tables Vol C Tables 4.2.6.8 and 6.1.1.4'
O O 0.0106 0.0060 'International Tables Vol C Tables 4.2.6.8 and 6.1.1.4'
N N 0.0061 0.0033 'International Tables Vol C Tables 4.2.6.8 and 6.1.1.4'
S S 0.1246 0.1234 'International Tables Vol C Tables 4.2.6.8 and 6.1.1.4'

loop_
_geom_angle_atom_site_label_1
_geom_angle_atom_site_label_2
_geom_angle_atom_site_label_3
_geom_angle
O1 S1 O2 119.9(2)
O1 S1 N1 106.8(2)
O2 S1 N1 106.0(2)
O1 S1 C13 108.6(2)
O2 S1 C13 108.3(2)
N1 S1 C13 106.5(2)
C2 O3 H13 109(4)
C11 N1 C12 108.4(4)
C11 N1 S1 123.8(3)
C12 N1 S1 123.8(4)
C12 C1 C2 116.7(5)
C12 C1 H1 121.6
C2 C1 H1 121.6
O3 C2 C3 116.5(5)
O3 C2 C1 121.7(5)
C3 C2 C1 121.7(5)
C4 C3 C2 120.5(5)
C4 C3 H2 119.7
C2 C3 H2 119.7
C3 C4 C5 120.0(5)
C3 C4 H3 120.0
C5 C4 H3 120.0
C4 C5 C12 118.7(5)
C4 C5 C6 133.3(5)
C12 C5 C6 107.9(4)
C7 C6 C11 119.9(5)
C7 C6 C5 132.2(5)
C11 C6 C5 107.9(4)
C8 C7 C6 119.2(5)
C8 C7 H4 120.4
C6 C7 H4 120.4
C7 C8 C9 120.0(5)
C7 C8 H5 120.0
C9 C8 H5 120.0
C10 C9 C8 122.0(6)
C10 C9 H6 119.0
C8 C9 H6 119.0
C9 C10 C11 117.6(5)
C9 C10 H7 121.2
C11 C10 H7 121.2
C10 C11 C6 121.3(5)
C10 C11 N1 130.9(5)
C6 C11 N1 107.8(4)
C1 C12 C5 122.3(5)
C1 C12 N1 129.8(5)
C5 C12 N1 107.8(4)
C14 C13 C18 121.6(5)
C14 C13 S1 118.8(4)
C18 C13 S1 119.6(5)
C13 C14 C15 120.2(5)
C13 C14 H8 119.9
C15 C14 H8 119.9
C14 C15 C16 118.7(6)
C14 C15 H9 120.6
C16 C15 H9 120.6
C17 C16 C15 120.9(6)
C17 C16 H10 119.6
C15 C16 H10 119.6
C18 C17 C16 121.0(5)
C18 C17 H11 119.5
C16 C17 H11 119.5
C17 C18 C13 117.6(6)
C17 C18 H12 121.2
C13 C18 H12 121.2

loop_
_geom_bond_atom_site_label_1
_geom_bond_atom_site_label_2
_geom_bond_distance
S1 O1 1.423(4)
S1 O2 1.434(4)
S1 N1 1.657(4)
S1 C13 1.758(5)
O3 C2 1.367(6)
O3 H13 0.86(6)
N1 C11 1.425(6)
N1 C12 1.434(6)
C1 C12 1.375(7)
C1 C2 1.398(7)
C1 H1 0.9300
C2 C3 1.374(7)
C3 C4 1.356(7)
C3 H2 0.9300
C4 C5 1.390(7)
C4 H3 0.9300
C5 C12 1.394(7)
C5 C6 1.459(7)
C6 C7 1.381(7)
C6 C11 1.400(7)
C7 C8 1.373(8)
C7 H4 0.9300
C8 C9 1.400(8)
C8 H5 0.9300
C9 C10 1.361(8)
C9 H6 0.9300
C10 C11 1.390(7)
C10 H7 0.9300
C13 C14 1.374(7)
C13 C18 1.394(7)
C14 C15 1.374(7)
C14 H8 0.9300
C15 C16 1.384(8)
C15 H9 0.9300
C16 C17 1.377(9)
C16 H10 0.9300
C17 C18 1.375(8)
C17 H11 0.9300
C18 H12 0.9300

loop_
_cod_related_entry_id
_cod_related_entry_database
_cod_related_entry_code
1 ChemSpider 9430785
